data_7233097
loop_
_publ_author_name
'Yue, Zenghui'
'Lu, Huangjie'
'Li, Zijian'
'Guo, Shangyao'
'Song, Junze'
'Ren, Yi Ming'
'Huang, Yuying'
'Lin, Jian'
'Wang, Jian-Qiang'

_publ_section_title
;
 Structural Evolution and Tuneable Photoluminescence of f-Element Bearing
 Coordination Polymers of the 2,4,6-tri-\a-pyridyl-1,3,5-triazine Ligand
;
_journal_name_full CrystEngComm
_journal_paper_doi 10.1039/C9CE00867E
_journal_year 2019
_chemical_formula_moiety 'C20 H17 Dy N10 O10'
_chemical_formula_sum 'C20 H17 Dy N10 O10'
_chemical_formula_weight 719.93
_chemical_melting_point ?
_chemical_name_common DyTPTZ
_space_group_crystal_system triclinic
_space_group_IT_number 2
_space_group_name_Hall '-P 1'
_space_group_name_H-M_alt 'P -1'
_symmetry_space_group_name_Hall '-P 1'
_symmetry_space_group_name_H-M 'P -1'
_atom_sites_solution_hydrogens mixed
_audit_creation_method SHELXL-2014/7
_audit_update_record
;
2019-07-05 deposited with the CCDC.    2019-07-12 downloaded from the CCDC.
;
_cell_angle_alpha 90.0780(10)
_cell_angle_beta 84.9110(10)
_cell_angle_gamma 69.1590(10)
_cell_formula_units_Z 2
_cell_length_a 9.5733(3)
_cell_length_b 10.6196(3)
_cell_length_c 13.5996(4)
_cell_measurement_reflns_used 41193
_cell_measurement_temperature 303(2)
_cell_measurement_theta_max 27.564
_cell_measurement_theta_min 2.287
_cell_volume 1286.24(7)
_computing_cell_refinement 'Bruker SAINT'
_computing_data_collection 'Bruker APEX2'
_computing_data_reduction 'Bruker SAINT'
_computing_molecular_graphics 'Bruker SHELXTL'
_computing_publication_material 'Bruker SHELXTL'
_computing_structure_refinement 'SHELXL-2014/7 (Sheldrick, 2014)'
_diffrn_ambient_temperature 303(2)
_diffrn_measured_fraction_theta_full 0.997
_diffrn_measured_fraction_theta_max 0.995
_diffrn_measurement_device_type 'Bruker APEX-II'
_diffrn_measurement_method '0.5 wide w/ exposures'
_diffrn_radiation_type MoK\a
_diffrn_radiation_wavelength 0.71073
_diffrn_reflns_av_R_equivalents 0.0305
_diffrn_reflns_av_unetI/netI 0.0176
_diffrn_reflns_Laue_measured_fraction_full 0.997
_diffrn_reflns_Laue_measured_fraction_max 0.995
_diffrn_reflns_limit_h_max 12
_diffrn_reflns_limit_h_min -12
_diffrn_reflns_limit_k_max 13
_diffrn_reflns_limit_k_min -13
_diffrn_reflns_limit_l_max 17
_diffrn_reflns_limit_l_min -17
_diffrn_reflns_number 41193
_diffrn_reflns_point_group_measured_fraction_full 0.997
_diffrn_reflns_point_group_measured_fraction_max 0.995
_diffrn_reflns_theta_full 25.242
_diffrn_reflns_theta_max 27.564
_diffrn_reflns_theta_min 2.287
_diffrn_source 'Turbo X-ray Source'
_exptl_absorpt_coefficient_mu 2.979
_exptl_absorpt_correction_T_max 0.888
_exptl_absorpt_correction_T_min 0.444
_exptl_absorpt_correction_type multi-scan
_exptl_crystal_colour Yellow
_exptl_crystal_density_diffrn 1.859
_exptl_crystal_density_meas ?
_exptl_crystal_density_method 'Not measured'
_exptl_crystal_description Block
_exptl_crystal_F_000 706
_exptl_crystal_size_max 0.42
_exptl_crystal_size_mid 0.23
_exptl_crystal_size_min 0.04
_refine_diff_density_max 1.953
_refine_diff_density_min -1.723
_refine_diff_density_rms 0.113
_refine_ls_extinction_method none
_refine_ls_goodness_of_fit_ref 1.038
_refine_ls_hydrogen_treatment constr
_refine_ls_matrix_type full
_refine_ls_number_parameters 324
_refine_ls_number_reflns 5926
_refine_ls_number_restraints 0
_refine_ls_restrained_S_all 1.038
_refine_ls_R_factor_all 0.0323
_refine_ls_R_factor_gt 0.0304
_refine_ls_shift/su_max 0.000
_refine_ls_shift/su_mean 0.000
_refine_ls_structure_factor_coef Fsqd
_refine_ls_weighting_details 'w=1/[\s^2^(Fo^2^)+(0.0383P)^2^+3.9507P] where P=(Fo^2^+2Fc^2^)/3'
_refine_ls_weighting_scheme calc
_refine_ls_wR_factor_gt 0.0784
_refine_ls_wR_factor_ref 0.0800
_reflns_Friedel_coverage 0.000
_reflns_number_gt 5640
_reflns_number_total 5926
_reflns_threshold_expression 'I > 2\s(I)'
_cod_data_source_file c9ce00867e2.cif
_cod_data_source_block DyTPTZ-2
_cod_depositor_comments
;
The following automatic conversions were performed:

'_chemical_melting_point' value 'N/A' was changed to '?' - the value
is undefined or not given.

'_exptl_crystal_density_meas' value 'Not measured' was changed to '?'
- the value is perceived as not measured.

Automatic conversion script
Id: cif_fix_values 4973 2017-02-22 13:04:09Z antanas 
;
_cod_database_code 7233097
_shelx_shelxl_version_number 2014/7
_shelx_space_group_comment
;
The symmetry employed for this shelxl refinement is uniquely defined
by the following loop, which should always be used as a source of
symmetry information in preference to the above space-group names.
They are only intended as comments.
;

loop_
_space_group_symop_operation_xyz
'x, y, z'
'-x, -y, -z'

loop_
_atom_site_label
_atom_site_type_symbol
_atom_site_fract_x
_atom_site_fract_y
_atom_site_fract_z
_atom_site_U_iso_or_equiv
_atom_site_adp_type
_atom_site_occupancy
_atom_site_site_symmetry_order
_atom_site_calc_flag
_atom_site_refinement_flags_posn
_atom_site_refinement_flags_adp
Dy01 Dy 0.23213(2) 0.23663(2) 0.25797(2) 0.02775(6) Uani 1 1 d . .
O1 O 0.4098(3) 0.3105(3) 0.1559(2) 0.0419(6) Uani 1 1 d . .
O2 O 0.3766(4) 0.3924(3) 0.3041(2) 0.0433(7) Uani 1 1 d . .
O3 O 0.5591(5) 0.4063(5) 0.2035(3) 0.0716(11) Uani 1 1 d . .
O4 O 0.2386(4) 0.0249(3) 0.3293(2) 0.0466(7) Uani 1 1 d . .
O5 O 0.1306(5) -0.1100(4) 0.2817(4) 0.0844(15) Uani 1 1 d . .
O6 O 0.0691(4) 0.0933(4) 0.2284(3) 0.0499(8) Uani 1 1 d . .
O7 O 0.3396(4) 0.0713(3) 0.1227(2) 0.0490(7) Uani 1 1 d . .
O8 O 0.2509(6) 0.0859(5) -0.0203(3) 0.0828(14) Uani 1 1 d . .
O9 O 0.1577(4) 0.2504(4) 0.0896(2) 0.0512(8) Uani 1 1 d . .
O10 O 0.0859(3) 0.4618(3) 0.2356(2) 0.0435(7) Uani 1 1 d . .
H10A H 0.1326 0.4949 0.1928 0.052 Uiso 1 1 d R U
H10B H -0.0040 0.5059 0.2455 0.052 Uiso 1 1 d R U
C9 C 0.5262(2) 0.1267(2) 0.40452(14) 0.0304(7) Uani 1 1 d G .
C10 C 0.6714(2) 0.0688(3) 0.43179(14) 0.0353(8) Uani 1 1 d G .
H10 H 0.6910 0.0800 0.4963 0.042 Uiso 1 1 calc R U
C11 C 0.78731(18) -0.0057(3) 0.36258(19) 0.0424(9) Uani 1 1 d G .
H11 H 0.8845 -0.0444 0.3808 0.051 Uiso 1 1 calc R U
C12 C 0.7580(2) -0.0225(3) 0.26610(17) 0.0422(9) Uani 1 1 d G .
H12 H 0.8356 -0.0724 0.2198 0.051 Uiso 1 1 calc R U
C13 C 0.6128(3) 0.0354(3) 0.23882(13) 0.0391(8) Uani 1 1 d G .
H13 H 0.5932 0.0242 0.1743 0.047 Uiso 1 1 calc R U
N5 N 0.49687(19) 0.1099(2) 0.30803(15) 0.0304(6) Uani 1 1 d G .
C19 C 0.1645(7) 0.7071(6) 0.0445(5) 0.0639(14) Uani 1 1 d . .
C20 C 0.1672(10) 0.8058(9) -0.0279(7) 0.099(3) Uani 1 1 d . .
H20A H 0.1008 0.8062 -0.0769 0.149 Uiso 1 1 calc R U
H20B H 0.2675 0.7834 -0.0590 0.149 Uiso 1 1 calc R U
H20C H 0.1352 0.8934 0.0041 0.149 Uiso 1 1 calc R U
N6 N -0.01077(19) 0.3125(2) 0.38038(13) 0.0299(6) Uani 1 1 d G .
C18 C -0.1503(2) 0.3343(3) 0.34698(13) 0.0369(8) Uani 1 1 d G .
H18 H -0.1578 0.3211 0.2803 0.044 Uiso 1 1 calc R U
C17 C -0.27864(19) 0.3759(3) 0.41320(18) 0.0391(9) Uani 1 1 d G .
H17 H -0.3720 0.3905 0.3909 0.047 Uiso 1 1 calc R U
C16 C -0.2674(2) 0.3957(3) 0.51282(16) 0.0424(9) Uani 1 1 d G .
H16 H -0.3533 0.4235 0.5571 0.051 Uiso 1 1 calc R U
C15 C -0.1279(3) 0.3739(3) 0.54622(12) 0.0367(8) Uani 1 1 d G .
H15 H -0.1204 0.3871 0.6129 0.044 Uiso 1 1 calc R U
C14 C 0.00042(19) 0.3323(3) 0.48000(14) 0.0294(7) Uani 1 1 d G .
N1 N 0.2100(2) 0.3967(3) 0.78496(16) 0.0369(7) Uani 1 1 d G .
C1 C 0.2258(3) 0.4183(3) 0.88353(15) 0.0501(11) Uani 1 1 d G .
H1 H 0.1434 0.4720 0.9250 0.060 Uiso 1 1 calc R U
C2 C 0.3646(3) 0.3597(3) 0.92017(14) 0.0518(11) Uani 1 1 d G .
H2 H 0.3751 0.3742 0.9861 0.062 Uiso 1 1 calc R U
C3 C 0.4877(3) 0.2795(3) 0.8582(2) 0.0565(13) Uani 1 1 d G .
H3 H 0.5806 0.2403 0.8827 0.068 Uiso 1 1 calc R U
C4 C 0.4720(2) 0.2579(3) 0.75966(19) 0.0467(10) Uani 1 1 d G .
H4 H 0.5544 0.2042 0.7182 0.056 Uiso 1 1 calc R U
C5 C 0.3332(3) 0.3165(3) 0.72303(13) 0.0333(7) Uani 1 1 d G .
N3 N 0.42963(16) 0.2266(2) 0.56327(14) 0.0321(6) Uani 1 1 d G .
C8 C 0.40762(18) 0.2022(2) 0.46646(13) 0.0315(7) Uani 1 1 d G .
N4 N 0.2630(2) 0.2424(2) 0.43743(11) 0.0279(6) Uani 1 1 d G .
C7 C 0.14035(16) 0.3070(2) 0.50522(14) 0.0292(7) Uani 1 1 d G .
N2 N 0.16235(18) 0.3314(2) 0.60203(12) 0.0296(6) Uani 1 1 d G .
C6 C 0.3070(2) 0.2912(2) 0.63106(11) 0.0330(7) Uani 1 1 d G .
N7 N 0.1444(4) -0.0006(4) 0.2797(3) 0.0461(9) Uani 1 1 d . .
N8 N 0.4516(4) 0.3723(4) 0.2205(3) 0.0388(7) Uani 1 1 d . .
N9 N 0.2499(5) 0.1341(4) 0.0608(3) 0.0505(10) Uani 1 1 d . .
N10 N 0.1660(8) 0.6287(6) 0.0977(5) 0.0933(19) Uani 1 1 d . .

loop_
_atom_site_aniso_label
_atom_site_aniso_U_11
_atom_site_aniso_U_22
_atom_site_aniso_U_33
_atom_site_aniso_U_23
_atom_site_aniso_U_13
_atom_site_aniso_U_12
Dy01 0.02623(9) 0.03236(10) 0.02159(9) -0.00220(6) -0.00298(6) -0.00658(7)
O1 0.0491(17) 0.0526(17) 0.0291(13) 0.0015(12) -0.0075(12) -0.0234(14)
O2 0.0496(17) 0.0437(16) 0.0338(14) -0.0033(12) -0.0043(12) -0.0129(13)
O3 0.074(3) 0.099(3) 0.069(2) 0.011(2) -0.009(2) -0.063(3)
O4 0.0469(17) 0.0433(16) 0.0488(17) 0.0054(13) -0.0063(14) -0.0149(14)
O5 0.052(2) 0.044(2) 0.158(5) -0.011(2) 0.013(3) -0.0238(17)
O6 0.0388(16) 0.0563(19) 0.0533(19) -0.0086(15) -0.0044(14) -0.0152(15)
O7 0.0436(17) 0.0514(18) 0.0482(18) -0.0154(14) 0.0045(14) -0.0144(14)
O8 0.117(4) 0.108(4) 0.0391(19) -0.031(2) 0.002(2) -0.061(3)
O9 0.062(2) 0.058(2) 0.0351(15) -0.0005(14) -0.0155(14) -0.0217(17)
O10 0.0340(14) 0.0400(15) 0.0446(16) 0.0064(12) 0.0029(12) 0.0000(12)
C9 0.0268(16) 0.0299(17) 0.0335(18) 0.0040(14) -0.0052(13) -0.0083(14)
C10 0.0264(17) 0.040(2) 0.0370(19) 0.0036(15) -0.0055(14) -0.0081(15)
C11 0.0262(18) 0.043(2) 0.053(2) 0.0040(18) -0.0027(16) -0.0059(16)
C12 0.0297(19) 0.044(2) 0.044(2) -0.0028(17) 0.0084(16) -0.0053(16)
C13 0.0324(19) 0.040(2) 0.038(2) -0.0045(16) 0.0040(15) -0.0072(16)
N5 0.0276(14) 0.0321(15) 0.0277(14) -0.0023(12) -0.0005(11) -0.0065(12)
C19 0.066(3) 0.062(3) 0.069(4) 0.001(3) -0.006(3) -0.030(3)
C20 0.105(6) 0.099(6) 0.116(6) 0.047(5) -0.037(5) -0.055(5)
N6 0.0274(14) 0.0351(15) 0.0249(14) -0.0007(11) -0.0063(11) -0.0076(12)
C18 0.0315(18) 0.040(2) 0.0364(19) -0.0019(15) -0.0088(15) -0.0081(15)
C17 0.0274(18) 0.044(2) 0.045(2) -0.0064(17) -0.0078(16) -0.0114(16)
C16 0.0268(18) 0.054(2) 0.043(2) -0.0090(18) 0.0015(16) -0.0116(17)
C15 0.0297(18) 0.050(2) 0.0293(18) -0.0066(16) -0.0004(14) -0.0128(16)
C14 0.0298(17) 0.0290(16) 0.0263(16) -0.0010(13) -0.0020(13) -0.0070(13)
N1 0.0365(17) 0.0469(19) 0.0233(14) -0.0038(13) -0.0037(12) -0.0098(14)
C1 0.055(3) 0.065(3) 0.029(2) -0.0028(19) -0.0078(18) -0.021(2)
C2 0.068(3) 0.064(3) 0.028(2) 0.0032(19) -0.019(2) -0.026(2)
C3 0.057(3) 0.061(3) 0.048(3) -0.001(2) -0.031(2) -0.011(2)
C4 0.039(2) 0.050(2) 0.043(2) -0.0073(19) -0.0188(18) -0.0022(18)
C5 0.0331(18) 0.0322(18) 0.0330(18) 0.0014(14) -0.0079(14) -0.0085(15)
N3 0.0280(14) 0.0380(16) 0.0260(14) -0.0039(12) -0.0051(11) -0.0060(12)
C8 0.0326(18) 0.0306(17) 0.0316(18) 0.0036(14) -0.0115(14) -0.0097(14)
N4 0.0220(13) 0.0325(15) 0.0246(13) 0.0001(11) -0.0025(10) -0.0041(11)
C7 0.0358(18) 0.0281(16) 0.0224(15) -0.0016(12) 0.0005(13) -0.0104(14)
N2 0.0263(14) 0.0356(15) 0.0232(13) -0.0033(11) -0.0063(11) -0.0057(12)
C6 0.0282(17) 0.0282(17) 0.0388(19) 0.0005(14) -0.0040(14) -0.0053(14)
N7 0.0316(17) 0.0395(19) 0.064(2) -0.0094(17) 0.0112(16) -0.0126(15)
N8 0.0420(18) 0.0424(18) 0.0372(17) 0.0076(14) -0.0107(14) -0.0197(15)
N9 0.066(3) 0.065(3) 0.0306(18) -0.0112(17) 0.0030(17) -0.038(2)
N10 0.112(5) 0.077(4) 0.094(4) 0.021(3) 0.008(4) -0.040(4)

loop_
_atom_type_symbol
_atom_type_description
_atom_type_scat_dispersion_real
_atom_type_scat_dispersion_imag
_atom_type_scat_source
C C 0.0033 0.0016 'International Tables Vol C Tables 4.2.6.8 and 6.1.1.4'
H H 0.0000 0.0000 'International Tables Vol C Tables 4.2.6.8 and 6.1.1.4'
N N 0.0061 0.0033 'International Tables Vol C Tables 4.2.6.8 and 6.1.1.4'
O O 0.0106 0.0060 'International Tables Vol C Tables 4.2.6.8 and 6.1.1.4'
Dy Dy -0.1892 4.4098 'International Tables Vol C Tables 4.2.6.8 and 6.1.1.4'

loop_
_geom_angle_atom_site_label_1
_geom_angle_atom_site_label_2
_geom_angle_atom_site_label_3
_geom_angle
O10 Dy01 O7 123.39(11)
O10 Dy01 O4 145.96(11)
O7 Dy01 O4 75.86(12)
O10 Dy01 O1 78.85(11)
O7 Dy01 O1 72.90(11)
O4 Dy01 O1 135.15(11)
O10 Dy01 O9 72.96(11)
O7 Dy01 O9 52.44(12)
O4 Dy01 O9 110.68(11)
O1 Dy01 O9 73.32(11)
O10 Dy01 N4 100.99(9)
O7 Dy01 N4 135.04(10)
O4 Dy01 N4 70.11(9)
O1 Dy01 N4 113.15(8)
O9 Dy01 N4 170.54(10)
O10 Dy01 N5 135.84(10)
O7 Dy01 N5 78.05(9)
O4 Dy01 N5 71.19(9)
O1 Dy01 N5 71.48(9)
O9 Dy01 N5 125.57(10)
N4 Dy01 N5 63.85(6)
O10 Dy01 O6 107.38(11)
O7 Dy01 O6 67.19(11)
O4 Dy01 O6 50.44(11)
O1 Dy01 O6 135.52(10)
O9 Dy01 O6 67.24(12)
N4 Dy01 O6 108.76(9)
N5 Dy01 O6 116.73(9)
O10 Dy01 N6 69.38(9)
O7 Dy01 N6 136.37(9)
O4 Dy01 N6 77.73(9)
O1 Dy01 N6 145.59(9)
O9 Dy01 N6 108.18(10)
N4 Dy01 N6 62.50(6)
N5 Dy01 N6 124.28(7)
O6 Dy01 N6 69.20(9)
O10 Dy01 O2 70.25(11)
O7 Dy01 O2 118.83(10)
O4 Dy01 O2 128.69(10)
O1 Dy01 O2 50.11(9)
O9 Dy01 O2 116.42(11)
N4 Dy01 O2 66.84(8)
N5 Dy01 O2 65.67(9)
O6 Dy01 O2 173.96(10)
N6 Dy01 O2 104.80(8)
O10 Dy01 N9 98.61(12)
O7 Dy01 N9 26.19(12)
O4 Dy01 N9 92.54(12)
O1 Dy01 N9 72.32(10)
O9 Dy01 N9 26.30(12)
N4 Dy01 N9 160.33(11)
N5 Dy01 N9 102.50(11)
O6 Dy01 N9 63.20(11)
N6 Dy01 N9 124.29(10)
O2 Dy01 N9 122.33(10)
O10 Dy01 N7 130.07(11)
O7 Dy01 N7 67.05(11)
O4 Dy01 N7 25.33(11)
O1 Dy01 N7 139.28(10)
O9 Dy01 N7 87.67(12)
N4 Dy01 N7 91.01(10)
N5 Dy01 N7 92.96(9)
O6 Dy01 N7 25.35(11)
N6 Dy01 N7 74.24(9)
O2 Dy01 N7 154.01(11)
N9 Dy01 N7 74.98(12)
N8 O1 Dy01 100.6(2)
N8 O2 Dy01 92.6(2)
N7 O4 Dy01 99.9(2)
N7 O6 Dy01 92.7(2)
N9 O7 Dy01 96.3(2)
N9 O9 Dy01 95.3(2)
Dy01 O10 H10A 109.3
Dy01 O10 H10B 133.8
H10A O10 H10B 113.7
C8 C9 C10 123.89(16)
C8 C9 N5 116.10(16)
C10 C9 N5 120.0
C11 C10 C9 120.0
C11 C10 H10 120.0
C9 C10 H10 120.0
C12 C11 C10 120.0
C12 C11 H11 120.0
C10 C11 H11 120.0
C11 C12 C13 120.0
C11 C12 H12 120.0
C13 C12 H12 120.0
C12 C13 N5 120.0
C12 C13 H13 120.0
N5 C13 H13 120.0
C13 N5 C9 120.0
C13 N5 Dy01 121.20(10)
C9 N5 Dy01 118.57(10)
N10 C19 C20 177.7(8)
C19 C20 H20A 109.5
C19 C20 H20B 109.5
H20A C20 H20B 109.5
C19 C20 H20C 109.5
H20A C20 H20C 109.5
H20B C20 H20C 109.5
C18 N6 C14 120.0
C18 N6 Dy01 120.84(10)
C14 N6 Dy01 119.16(10)
C17 C18 N6 120.0
C17 C18 H18 120.0
N6 C18 H18 120.0
C18 C17 C16 120.0
C18 C17 H17 120.0
C16 C17 H17 120.0
C15 C16 C17 120.0
C15 C16 H16 120.0
C17 C16 H16 120.0
C14 C15 C16 120.0
C14 C15 H15 120.0
C16 C15 H15 120.0
C7 C14 C15 124.46(16)
C7 C14 N6 115.54(16)
C15 C14 N6 120.0
C1 N1 C5 120.0
N1 C1 C2 120.0
N1 C1 H1 120.0
C2 C1 H1 120.0
C1 C2 C3 120.0
C1 C2 H2 120.0
C3 C2 H2 120.0
C4 C3 C2 120.0
C4 C3 H3 120.0
C2 C3 H3 120.0
C3 C4 C5 120.0
C3 C4 H4 120.0
C5 C4 H4 120.0
C6 C5 C4 123.14(17)
C6 C5 N1 116.64(17)
C4 C5 N1 120.0
C8 N3 C6 120.0
C9 C8 N3 119.19(15)
C9 C8 N4 120.42(15)
N3 C8 N4 120.0
C7 N4 C8 120.0
C7 N4 Dy01 120.58(9)
C8 N4 Dy01 118.37(9)
C14 C7 N2 119.84(15)
C14 C7 N4 119.75(15)
N2 C7 N4 120.0
C6 N2 C7 120.0
C5 C6 N2 121.80(16)
C5 C6 N3 118.17(16)
N2 C6 N3 120.0
O5 N7 O6 122.7(5)
O5 N7 O4 121.4(5)
O6 N7 O4 115.9(4)
O5 N7 Dy01 169.7(3)
O6 N7 Dy01 61.9(2)
O4 N7 Dy01 54.8(2)
O3 N8 O2 122.4(4)
O3 N8 O1 121.8(4)
O2 N8 O1 115.7(3)
O8 N9 O7 122.2(5)
O8 N9 O9 122.0(5)
O7 N9 O9 115.7(3)
O8 N9 Dy01 175.4(4)
O7 N9 Dy01 57.50(19)
O9 N9 Dy01 58.41(19)

loop_
_geom_bond_atom_site_label_1
_geom_bond_atom_site_label_2
_geom_bond_distance
Dy01 O10 2.338(3)
Dy01 O7 2.428(3)
Dy01 O4 2.433(3)
Dy01 O1 2.443(3)
Dy01 O9 2.448(3)
Dy01 N4 2.4875(14)
Dy01 N5 2.5649(16)
Dy01 O6 2.591(3)
Dy01 N6 2.6085(16)
Dy01 O2 2.612(3)
Dy01 N9 2.861(4)
Dy01 N7 2.933(4)
O1 N8 1.269(4)
O2 N8 1.265(5)
O3 N8 1.210(5)
O4 N7 1.274(5)
O5 N7 1.215(5)
O6 N7 1.257(5)
O7 N9 1.271(5)
O8 N9 1.213(5)
O9 N9 1.273(5)
O10 H10A 0.8536
O10 H10B 0.8190
C9 C8 1.349(2)
C9 C10 1.3900
C9 N5 1.3900
C10 C11 1.3900
C10 H10 0.9300
C11 C12 1.3900
C11 H11 0.9300
C12 C13 1.3900
C12 H12 0.9300
C13 N5 1.3900
C13 H13 0.9300
C19 N10 1.102(8)
C19 C20 1.444(9)
C20 H20A 0.9600
C20 H20B 0.9600
C20 H20C 0.9600
N6 C18 1.3900
N6 C14 1.3900
C18 C17 1.3900
C18 H18 0.9300
C17 C16 1.3900
C17 H17 0.9300
C16 C15 1.3900
C16 H16 0.9300
C15 C14 1.3900
C15 H15 0.9300
C14 C7 1.345(2)
N1 C1 1.3900
N1 C5 1.3900
C1 C2 1.3900
C1 H1 0.9300
C2 C3 1.3900
C2 H2 0.9300
C3 C4 1.3900
C3 H3 0.9300
C4 C5 1.3900
C4 H4 0.9300
C5 C6 1.342(2)
N3 C8 1.3900
N3 C6 1.3900
C8 N4 1.3900
N4 C7 1.3900
C7 N2 1.3900
N2 C6 1.3900
